data_4502414
loop_
_publ_author_name
'Paul, Avijit Kumar'
'Natarajan, Srinivasan'

_publ_section_title
;
 Amine-Templated Aluminoborates Exhibiting Graphite and Diamond Nets
;
_journal_issue 2
_journal_name_full 'Crystal Growth &amp; Design'
_journal_page_first 765
_journal_paper_doi 10.1021/cg901161z
_journal_volume 10
_journal_year 2010
_chemical_formula_sum 'C6 H21 Al B6 N2 O13'
_chemical_formula_weight 421.09
_chemical_name_common &#x0091;Aluminium-Borate&#x0092;
_chemical_name_systematic
;
 ?
;
_space_group_IT_number 9
_symmetry_cell_setting monoclinic
_symmetry_space_group_name_Hall 'C -2yc'
_symmetry_space_group_name_H-M 'C 1 c 1'
_atom_sites_solution_hydrogens geom
_atom_sites_solution_primary direct
_atom_sites_solution_secondary difmap
_cell_angle_alpha 90.00
_cell_angle_beta 128.216(16)
_cell_angle_gamma 90.00
_cell_formula_units_Z 4
_cell_length_a 19.713(2)
_cell_length_b 7.4085(4)
_cell_length_c 16.2048(15)
_cell_measurement_reflns_used 3432
_cell_measurement_temperature 293(2)
_cell_measurement_theta_max 25.98
_cell_measurement_theta_min 3.80
_cell_volume 1859.4(5)
_computing_cell_refinement 'SAINT (Bruker, 2000)'
_computing_data_collection 'SMART (Bruker, 2000)'
_computing_data_reduction SAINT
_computing_molecular_graphics 'Ortep-3 for windows (Farrugia, 1999) and CAMERON (Watkin et al., 1993)'
_computing_publication_material 'PLATON (Spek, 2003)'
_computing_structure_refinement 'SHELXL-97 (Sheldrick, 1997)'
_computing_structure_solution 'SIR92 (Altomare et al., 1993)'
_diffrn_ambient_temperature 293(2)
_diffrn_measured_fraction_theta_full 0.988
_diffrn_measured_fraction_theta_max 0.988
_diffrn_measurement_device_type 'Bruker SMART CCD area detector'
_diffrn_measurement_method '\f and \w scans'
_diffrn_radiation_monochromator graphite
_diffrn_radiation_source 'fine-focus sealed tube'
_diffrn_radiation_type MoK\a
_diffrn_radiation_wavelength 0.71073
_diffrn_reflns_av_R_equivalents 0.0545
_diffrn_reflns_av_sigmaI/netI 0.0914
_diffrn_reflns_limit_h_max 24
_diffrn_reflns_limit_h_min -22
_diffrn_reflns_limit_k_max 9
_diffrn_reflns_limit_k_min -9
_diffrn_reflns_limit_l_max 19
_diffrn_reflns_limit_l_min -19
_diffrn_reflns_number 8490
_diffrn_reflns_theta_full 25.98
_diffrn_reflns_theta_max 25.98
_diffrn_reflns_theta_min 3.80
_exptl_absorpt_coefficient_mu 0.175
_exptl_absorpt_correction_T_max 0.9896
_exptl_absorpt_correction_T_min 0.9793
_exptl_absorpt_correction_type multi-scan
_exptl_absorpt_process_details '(SADABS; Sheldrick, 1996)'
_exptl_crystal_colour colorless
_exptl_crystal_density_diffrn 1.504
_exptl_crystal_density_method 'not measured'
_exptl_crystal_description Rectangular
_exptl_crystal_F_000 872
_exptl_crystal_size_max 0.12
_exptl_crystal_size_mid 0.06
_exptl_crystal_size_min 0.06
_refine_diff_density_max 0.866
_refine_diff_density_min -0.287
_refine_diff_density_rms 0.062
_refine_ls_abs_structure_details 'Flack H D (1983), Acta Cryst. A39, 876-881'
_refine_ls_abs_structure_Flack 0.3(3)
_refine_ls_extinction_method none
_refine_ls_goodness_of_fit_ref 0.915
_refine_ls_hydrogen_treatment constr
_refine_ls_matrix_type full
_refine_ls_number_parameters 253
_refine_ls_number_reflns 3432
_refine_ls_number_restraints 2
_refine_ls_restrained_S_all 0.915
_refine_ls_R_factor_all 0.0952
_refine_ls_R_factor_gt 0.0553
_refine_ls_shift/su_max 0.000
_refine_ls_shift/su_mean 0.000
_refine_ls_structure_factor_coef Fsqd
_refine_ls_weighting_details 'calc w=1/[\s^2^(Fo^2^)+(0.0574P)^2^+0.0000P] where P=(Fo^2^+2Fc^2^)/3'
_refine_ls_weighting_scheme calc
_refine_ls_wR_factor_gt 0.1091
_refine_ls_wR_factor_ref 0.1192
_reflns_number_gt 2228
_reflns_number_total 3432
_reflns_threshold_expression >2sigma(I)
_cod_data_source_file cg901161z_si_001.cif
_cod_data_source_block Compound(I)
_cod_depositor_comments
;
The following automatic conversions were performed:

'_symmetry_cell_setting' value 'Monoclinic' changed to 'monoclinic'
according to /home/saulius/struct/CIF-dictionaries/cif_core.dic
dictionary named 'cif_core.dic' version 2.4.2 from 2011-04-26.

Automatic conversion script
Id: cif_fix_values 1715 2011-07-08 13:25:40Z adriana 
;
_cod_original_cell_volume 1859.4(3)
_cod_original_sg_symbol_H-M Cc
_cod_database_code 4502414

loop_
_symmetry_equiv_pos_as_xyz
'x, y, z'
'x, -y, z+1/2'
'x+1/2, y+1/2, z'
'x+1/2, -y+1/2, z+1/2'

loop_
_atom_site_label
_atom_site_type_symbol
_atom_site_fract_x
_atom_site_fract_y
_atom_site_fract_z
_atom_site_U_iso_or_equiv
_atom_site_adp_type
_atom_site_occupancy
_atom_site_symmetry_multiplicity
_atom_site_calc_flag
_atom_site_refinement_flags
Al1 Al 0.10590(8) -0.00539(16) 1.02116(8) 0.0194(3) Uani 1 1 d .
O1 O 0.0180(2) -0.0017(5) 1.0202(2) 0.0433(9) Uani 1 1 d .
O2 O 0.1498(2) -0.2183(4) 1.0545(2) 0.0374(9) Uani 1 1 d .
O3 O 0.1788(2) 0.1533(4) 1.1103(2) 0.0319(8) Uani 1 1 d .
O4 O 0.0768(2) 0.0488(4) 0.8978(2) 0.0302(8) Uani 1 1 d .
O5 O -0.0951(2) 0.0104(5) 1.0278(2) 0.0339(8) Uani 1 1 d .
O6 O -0.1264(2) -0.0356(4) 0.8631(2) 0.0310(8) Uani 1 1 d .
O7 O -0.2049(2) -0.0169(5) 1.0448(2) 0.0515(11) Uani 1 1 d .
H7 H -0.1624 0.0015 1.1058 0.077 Uiso 1 1 calc R
O8 O -0.24133(19) -0.0410(4) 0.8791(2) 0.0333(8) Uani 1 1 d .
O9 O 0.1635(2) 0.4727(3) 1.0831(2) 0.0270(8) Uani 1 1 d .
O10 O 0.23795(19) 0.6701(4) 1.2299(2) 0.0308(8) Uani 1 1 d .
O11 O 0.25055(19) 0.3456(4) 1.2553(2) 0.0292(8) Uani 1 1 d .
O12 O 0.0437(2) -0.0041(5) 0.7361(2) 0.0376(8) Uani 1 1 d .
H12 H 0.0031 -0.0342 0.6761 0.056 Uiso 1 1 calc R
O13 O -0.0673(2) -0.0399(5) 0.7502(2) 0.0435(10) Uani 1 1 d .
H13 H -0.0759 -0.0320 0.7936 0.065 Uiso 1 1 calc R
B1 B -0.0667(3) -0.0088(7) 0.9672(4) 0.0258(11) Uani 1 1 d .
B2 B 0.1841(3) 0.6468(7) 1.1231(4) 0.0229(12) Uani 1 1 d .
B3 B 0.1970(3) 0.3208(7) 1.1481(3) 0.0240(12) Uani 1 1 d .
B4 B 0.0172(4) -0.0006(7) 0.7972(4) 0.0278(12) Uani 1 1 d .
B5 B -0.1813(3) -0.0138(8) 0.9815(4) 0.0300(13) Uani 1 1 d .
B6 B 0.2797(3) 0.5221(7) 1.3052(4) 0.0317(13) Uani 1 1 d .
N1 N -0.2820(3) 0.4995(5) 0.3117(3) 0.0378(10) Uani 1 1 d .
H1 H -0.3379 0.5231 0.2765 0.057 Uiso 1 1 calc R
H2 H -0.2756 0.3870 0.2983 0.057 Uiso 1 1 calc R
H3 H -0.2598 0.5761 0.2919 0.057 Uiso 1 1 calc R
N2 N 0.1106(2) 0.4202(5) 0.8791(3) 0.0337(10) Uani 1 1 d .
H4 H 0.1278 0.4540 0.9421 0.050 Uiso 1 1 calc R
H5 H 0.1493 0.4556 0.8709 0.050 Uiso 1 1 calc R
H6 H 0.1055 0.3006 0.8736 0.050 Uiso 1 1 calc R
C1 C -0.2370(3) 0.5198(7) 0.4249(4) 0.0464(14) Uani 1 1 d .
H1A H -0.2632 0.4385 0.4449 0.056 Uiso 1 1 calc R
H1B H -0.2458 0.6420 0.4381 0.056 Uiso 1 1 calc R
C2 C -0.1397(3) 0.4820(7) 0.4951(4) 0.0480(15) Uani 1 1 d .
H2A H -0.1296 0.3570 0.4877 0.058 Uiso 1 1 calc R
H2B H -0.1126 0.5583 0.4742 0.058 Uiso 1 1 calc R
C3 C -0.1012(4) 0.5202(7) 0.6081(4) 0.0484(14) Uani 1 1 d .
H3A H -0.1026 0.6493 0.6168 0.058 Uiso 1 1 calc R
H3B H -0.1367 0.4629 0.6232 0.058 Uiso 1 1 calc R
C4 C -0.0096(4) 0.4547(7) 0.6864(4) 0.0437(14) Uani 1 1 d .
H4A H -0.0099 0.3229 0.6815 0.052 Uiso 1 1 calc R
C5 C 0.0271(3) 0.5032(7) 0.7977(3) 0.0449(14) Uani 1 1 d .
H5A H 0.0333 0.6333 0.8055 0.054 Uiso 1 1 calc R
H5B H -0.0139 0.4671 0.8090 0.054 Uiso 1 1 calc R
C6 C 0.0418(7) 0.5226(15) 0.6628(9) 0.160(5) Uani 1 1 d .
H6A H 0.0998 0.4796 0.7133 0.241 Uiso 1 1 calc R
H6B H 0.0414 0.6521 0.6647 0.241 Uiso 1 1 calc R
H6C H 0.0199 0.4834 0.5939 0.241 Uiso 1 1 calc R

loop_
_atom_site_aniso_label
_atom_site_aniso_U_11
_atom_site_aniso_U_22
_atom_site_aniso_U_33
_atom_site_aniso_U_23
_atom_site_aniso_U_13
_atom_site_aniso_U_12
Al1 0.0186(6) 0.0217(6) 0.0116(5) 0.0022(6) 0.0062(5) 0.0012(6)
O1 0.0272(18) 0.081(3) 0.0297(16) 0.0002(16) 0.0216(15) -0.0025(19)
O2 0.044(2) 0.0270(17) 0.0315(17) 0.0073(15) 0.0183(16) 0.0075(16)
O3 0.0368(19) 0.0221(16) 0.0256(16) -0.0047(14) 0.0137(15) -0.0061(14)
O4 0.0346(18) 0.0352(17) 0.0138(15) 0.0038(13) 0.0116(14) -0.0027(16)
O5 0.0224(15) 0.060(2) 0.0160(13) -0.0033(15) 0.0104(13) -0.0037(16)
O6 0.0287(17) 0.0435(19) 0.0220(14) 0.0028(14) 0.0162(14) 0.0056(16)
O7 0.0190(17) 0.107(3) 0.0245(16) -0.0017(18) 0.0113(15) -0.010(2)
O8 0.0206(17) 0.052(2) 0.0243(16) 0.0043(15) 0.0126(14) 0.0008(16)
O9 0.0380(19) 0.0205(16) 0.0138(14) 0.0021(13) 0.0117(14) 0.0028(14)
O10 0.040(2) 0.0239(16) 0.0189(16) -0.0050(13) 0.0133(16) -0.0012(15)
O11 0.0378(19) 0.0198(15) 0.0147(13) 0.0026(13) 0.0086(14) 0.0025(15)
O12 0.030(2) 0.063(2) 0.0191(14) -0.0053(17) 0.0146(14) -0.0021(19)
O13 0.032(2) 0.080(3) 0.0199(14) -0.0037(16) 0.0172(15) -0.0020(19)
B1 0.028(3) 0.035(3) 0.023(2) 0.002(2) 0.020(2) 0.004(3)
B2 0.026(3) 0.026(3) 0.022(2) -0.003(2) 0.017(2) -0.002(2)
B3 0.022(3) 0.022(3) 0.026(3) -0.002(2) 0.014(2) 0.001(2)
B4 0.037(3) 0.023(2) 0.019(3) 0.004(2) 0.015(3) 0.003(3)
B5 0.031(3) 0.046(3) 0.015(2) 0.008(3) 0.015(2) -0.002(3)
B6 0.024(3) 0.040(3) 0.015(2) -0.009(3) 0.004(2) -0.005(3)
N1 0.033(2) 0.035(2) 0.030(2) -0.0001(18) 0.0113(19) -0.003(2)
N2 0.028(2) 0.041(2) 0.0182(17) -0.0057(18) 0.0077(17) -0.0065(19)
C1 0.031(3) 0.055(3) 0.028(2) -0.003(2) 0.005(2) 0.005(3)
C2 0.032(3) 0.063(4) 0.032(3) 0.000(3) 0.011(2) -0.016(3)
C3 0.037(3) 0.053(3) 0.030(3) -0.002(3) 0.009(2) 0.008(3)
C4 0.043(3) 0.049(3) 0.021(2) 0.003(2) 0.010(2) 0.002(3)
C5 0.044(3) 0.054(3) 0.024(2) 0.007(3) 0.014(2) 0.016(3)
C6 0.135(10) 0.270(16) 0.103(7) 0.009(7) 0.087(8) 0.002(9)

loop_
_atom_type_symbol
_atom_type_description
_atom_type_scat_dispersion_real
_atom_type_scat_dispersion_imag
_atom_type_scat_source
C C 0.0033 0.0016 'International Tables Vol C Tables 4.2.6.8 and 6.1.1.4'
H H 0.0000 0.0000 'International Tables Vol C Tables 4.2.6.8 and 6.1.1.4'
B B 0.0013 0.0007 'International Tables Vol C Tables 4.2.6.8 and 6.1.1.4'
N N 0.0061 0.0033 'International Tables Vol C Tables 4.2.6.8 and 6.1.1.4'
O O 0.0106 0.0060 'International Tables Vol C Tables 4.2.6.8 and 6.1.1.4'
Al Al 0.0645 0.0514 'International Tables Vol C Tables 4.2.6.8 and 6.1.1.4'

loop_
_geom_angle_atom_site_label_1
_geom_angle_atom_site_label_2
_geom_angle_atom_site_label_3
_geom_angle
_geom_angle_site_symmetry_1
_geom_angle_site_symmetry_3
O2 Al1 O3 111.51(18) . .
O2 Al1 O1 108.98(18) . .
O3 Al1 O1 108.03(17) . .
O2 Al1 O4 108.39(16) . .
O3 Al1 O4 108.36(16) . .
O1 Al1 O4 111.59(16) . .
B1 O1 Al1 149.6(3) . .
B2 O2 Al1 148.4(3) 1_545 .
B3 O3 Al1 150.4(3) . .
B4 O4 Al1 138.3(3) . .
B5 O5 B1 119.7(4) . .
B1 O6 B6 124.7(4) . 4_454
B5 O7 H7 109.5 . .
B5 O8 B6 120.8(4) . 4_454
B2 O9 B3 122.1(3) . .
B2 O10 B6 123.8(3) . .
B3 O11 B6 123.5(4) . .
B4 O12 H12 109.5 . .
B4 O13 H13 109.5 . .
O1 B1 O6 126.4(4) . .
O1 B1 O5 115.5(4) . .
O6 B1 O5 118.1(4) . .
O2 B2 O10 123.9(4) 1_565 .
O2 B2 O9 117.3(4) 1_565 .
O10 B2 O9 118.8(4) . .
O3 B3 O11 118.9(4) . .
O3 B3 O9 122.4(3) . .
O11 B3 O9 118.7(4) . .
O4 B4 O13 125.8(5) . .
O4 B4 O12 116.3(5) . .
O13 B4 O12 117.9(4) . .
O8 B5 O7 118.9(4) . .
O8 B5 O5 122.9(4) . .
O7 B5 O5 118.1(4) . .
O11 B6 O10 112.7(3) . .
O11 B6 O6 108.9(4) . 4
O10 B6 O6 108.6(4) . 4
O11 B6 O8 108.6(4) . 4
O10 B6 O8 107.9(4) . 4
O6 B6 O8 110.2(4) 4 4
C1 N1 H1 109.5 . .
C1 N1 H2 109.5 . .
H1 N1 H2 109.5 . .
C1 N1 H3 109.5 . .
H1 N1 H3 109.5 . .
H2 N1 H3 109.5 . .
C5 N2 H4 109.5 . .
C5 N2 H5 109.5 . .
H4 N2 H5 109.5 . .
C5 N2 H6 109.5 . .
H4 N2 H6 109.5 . .
H5 N2 H6 109.5 . .
N1 C1 C2 114.8(5) . .
N1 C1 H1A 108.6 . .
C2 C1 H1A 108.6 . .
N1 C1 H1B 108.6 . .
C2 C1 H1B 108.6 . .
H1A C1 H1B 107.5 . .
C3 C2 C1 108.9(5) . .
C3 C2 H2A 109.9 . .
C1 C2 H2A 109.9 . .
C3 C2 H2B 109.9 . .
C1 C2 H2B 109.9 . .
H2A C2 H2B 108.3 . .
C4 C3 C2 113.7(5) . .
C4 C3 H3A 108.8 . .
C2 C3 H3A 108.8 . .
C4 C3 H3B 108.8 . .
C2 C3 H3B 108.8 . .
H3A C3 H3B 107.7 . .
C6 C4 C3 110.6(6) . .
C6 C4 C5 110.7(6) . .
C3 C4 C5 111.6(5) . .
C6 C4 H4A 108.0 . .
C3 C4 H4A 108.0 . .
C5 C4 H4A 108.0 . .
N2 C5 C4 114.5(4) . .
N2 C5 H5A 108.6 . .
C4 C5 H5A 108.6 . .
N2 C5 H5B 108.6 . .
C4 C5 H5B 108.6 . .
H5A C5 H5B 107.6 . .
C4 C6 H6A 109.5 . .
C4 C6 H6B 109.5 . .
H6A C6 H6B 109.5 . .
C4 C6 H6C 109.5 . .
H6A C6 H6C 109.5 . .
H6B C6 H6C 109.5 . .

loop_
_geom_bond_atom_site_label_1
_geom_bond_atom_site_label_2
_geom_bond_distance
_geom_bond_site_symmetry_2
Al1 O2 1.717(3) .
Al1 O3 1.722(3) .
Al1 O1 1.723(3) .
Al1 O4 1.751(3) .
O1 B1 1.324(6) .
O2 B2 1.328(6) 1_545
O3 B3 1.332(6) .
O4 B4 1.342(6) .
O5 B5 1.380(6) .
O5 B1 1.408(6) .
O6 B1 1.347(6) .
O6 B6 1.472(6) 4_454
O7 B5 1.363(6) .
O7 H7 0.8200 .
O8 B5 1.329(5) .
O8 B6 1.495(7) 4_454
O9 B2 1.387(6) .
O9 B3 1.397(6) .
O10 B2 1.372(5) .
O10 B6 1.458(6) .
O11 B3 1.377(5) .
O11 B6 1.456(6) .
O12 B4 1.377(7) .
O12 H12 0.8200 .
O13 B4 1.366(7) .
O13 H13 0.8200 .
B2 O2 1.328(6) 1_565
B6 O6 1.472(6) 4
B6 O8 1.495(7) 4
N1 C1 1.470(6) .
N1 H1 0.8900 .
N1 H2 0.8900 .
N1 H3 0.8900 .
N2 C5 1.463(6) .
N2 H4 0.8900 .
N2 H5 0.8900 .
N2 H6 0.8900 .
C1 C2 1.534(7) .
C1 H1A 0.9700 .
C1 H1B 0.9700 .
C2 C3 1.514(7) .
C2 H2A 0.9700 .
C2 H2B 0.9700 .
C3 C4 1.507(7) .
C3 H3A 0.9700 .
C3 H3B 0.9700 .
C4 C6 1.381(12) .
C4 C5 1.514(6) .
C4 H4A 0.9800 .
C5 H5A 0.9700 .
C5 H5B 0.9700 .
C6 H6A 0.9600 .
C6 H6B 0.9600 .
C6 H6C 0.9600 .
